data_4328399
loop_
_publ_author_name
'Ying Yang'
'Na Zhao'
'Yile Wu'
'Hongping Zhu'
'Herbert W. Roesky'

_publ_contact_author
;
Herbert W. ROESKY
;
_publ_contact_author_address
;
Institut fuer Anorganische Chemie
Universitaet Goettingen
Tammannstrasse 4, 37077 Goettingen (Germany)
;
_publ_contact_author_email hroesky@gwdg.de
_publ_section_title
;
 Synthesis and Characterization of \b-Diketiminate Germanium(II) Compounds
;
_journal_name_full 'Inorganic Chemistry'
_journal_page_first 2425
_journal_page_last 2431
_journal_paper_doi 10.1021/ic202388d
_journal_volume 51
_journal_year 2012
_chemical_formula_sum 'C16 H12 P2 S4'
_chemical_formula_weight 394.44
_chemical_name_common '[(thienyl)2P]2'
_space_group_IT_number 14
_symmetry_cell_setting monoclinic
_symmetry_space_group_name_Hall '-P 2ybc'
_symmetry_space_group_name_H-M 'P 1 21/c 1'
_atom_sites_solution_hydrogens geom
_atom_sites_solution_primary direct
_atom_sites_solution_secondary difmap
_audit_creation_method SHELXL-97
_cell_angle_alpha 90.00
_cell_angle_beta 104.99(3)
_cell_angle_gamma 90.00
_cell_formula_units_Z 2
_cell_length_a 8.8941(18)
_cell_length_b 8.5353(17)
_cell_length_c 11.821(2)
_cell_measurement_reflns_used 4668
_cell_measurement_temperature 173(2)
_cell_measurement_theta_max 54.81
_cell_measurement_theta_min 6.63
_cell_volume 866.8(3)
_computing_cell_refinement RAPID-AUTO
_computing_data_collection 'RAPID-AUTO (Rigaku Corporation, 1998)'
_computing_data_reduction
;
CrystalStructure (Rigaku/MSC and Rigaku Corporation, 2002)
;
_computing_molecular_graphics 'Bruker SHELXTL'
_computing_publication_material 'Bruker SHELXTL'
_computing_structure_refinement 'SHELXL-97 (Sheldrick, 1997)'
_computing_structure_solution 'SHELXS-97 (Sheldrick, 1990)'
_diffrn_ambient_temperature 173(2)
_diffrn_measured_fraction_theta_full 0.991
_diffrn_measured_fraction_theta_max 0.991
_diffrn_measurement_device_type 'Rigaku RAXIS-RAPID'
_diffrn_measurement_method '\w scan'
_diffrn_radiation_monochromator graphite
_diffrn_radiation_source 'Rotating Anode'
_diffrn_radiation_type MoK\a
_diffrn_radiation_wavelength 0.71073
_diffrn_reflns_av_R_equivalents 0.0417
_diffrn_reflns_av_sigmaI/netI 0.0340
_diffrn_reflns_limit_h_max 10
_diffrn_reflns_limit_h_min -10
_diffrn_reflns_limit_k_max 10
_diffrn_reflns_limit_k_min -10
_diffrn_reflns_limit_l_max 14
_diffrn_reflns_limit_l_min -14
_diffrn_reflns_number 6461
_diffrn_reflns_theta_full 25.00
_diffrn_reflns_theta_max 25.00
_diffrn_reflns_theta_min 3.36
_exptl_absorpt_coefficient_mu 0.724
_exptl_absorpt_correction_T_max 0.9510
_exptl_absorpt_correction_T_min 0.8284
_exptl_absorpt_correction_type multi-scan
_exptl_absorpt_process_details 'ABSCOR (Higashi, 1995)'
_exptl_crystal_colour colorless
_exptl_crystal_density_diffrn 1.511
_exptl_crystal_description Needle
_exptl_crystal_F_000 404
_exptl_crystal_size_max 0.27
_exptl_crystal_size_mid 0.20
_exptl_crystal_size_min 0.07
_refine_diff_density_max 2.193
_refine_diff_density_min -0.760
_refine_diff_density_rms 0.163
_refine_ls_extinction_method none
_refine_ls_goodness_of_fit_ref 1.234
_refine_ls_hydrogen_treatment constr
_refine_ls_matrix_type full
_refine_ls_number_parameters 100
_refine_ls_number_reflns 1514
_refine_ls_number_restraints 0
_refine_ls_restrained_S_all 1.234
_refine_ls_R_factor_all 0.1151
_refine_ls_R_factor_gt 0.0964
_refine_ls_shift/su_max 0.000
_refine_ls_shift/su_mean 0.000
_refine_ls_structure_factor_coef Fsqd
_refine_ls_weighting_details 'calc w=1/[\s^2^(Fo^2^)+(0.2400P)^2^+0.0000P] where P=(Fo^2^+2Fc^2^)/3'
_refine_ls_weighting_scheme calc
_refine_ls_wR_factor_gt 0.2997
_refine_ls_wR_factor_ref 0.3419
_reflns_number_gt 1134
_reflns_number_total 1514
_reflns_threshold_expression >2sigma(I)
_cod_data_source_file ic202388d_si_001_5.cif
_cod_data_source_block yy194
_cod_original_cell_volume 866.9(3)
_cod_database_code 4328399

loop_
_symmetry_equiv_pos_as_xyz
'x, y, z'
'-x, y+1/2, -z+1/2'
'-x, -y, -z'
'x, -y-1/2, z-1/2'

loop_
_atom_site_label
_atom_site_type_symbol
_atom_site_fract_x
_atom_site_fract_y
_atom_site_fract_z
_atom_site_U_iso_or_equiv
_atom_site_adp_type
_atom_site_occupancy
_atom_site_symmetry_multiplicity
_atom_site_calc_flag
_atom_site_refinement_flags
P1 P 0.04406(17) 0.06213(18) 0.08566(14) 0.0361(7) Uani 1 1 d .
S1 S 0.2573(2) 0.20258(19) -0.06596(17) 0.0479(8) Uani 1 1 d .
S2 S 0.3830(2) -0.0786(2) 0.1455(2) 0.0617(9) Uani 1 1 d .
C1 C 0.1491(7) 0.2180(8) 0.0336(5) 0.0365(15) Uani 1 1 d .
C2 C 0.1526(6) 0.3734(7) 0.0762(6) 0.0357(14) Uani 1 1 d .
H2 H 0.1012 0.4081 0.1328 0.043 Uiso 1 1 calc R
C3 C 0.2444(8) 0.4704(7) 0.0220(7) 0.0459(17) Uani 1 1 d .
H3 H 0.2588 0.5795 0.0372 0.055 Uiso 1 1 calc R
C4 C 0.3069(7) 0.3943(9) -0.0510(6) 0.0448(17) Uani 1 1 d .
H4 H 0.3738 0.4425 -0.0917 0.054 Uiso 1 1 calc R
C5 C 0.1944(7) -0.0770(7) 0.1565(6) 0.0386(15) Uani 1 1 d .
C6 C 0.1549(7) -0.2060(6) 0.2352(5) 0.0304(13) Uani 1 1 d .
H6 H 0.0572 -0.2354 0.2473 0.036 Uiso 1 1 calc R
C7 C 0.3173(8) -0.2737(8) 0.2886(7) 0.0454(17) Uani 1 1 d .
H7 H 0.3356 -0.3500 0.3491 0.054 Uiso 1 1 calc R
C8 C 0.4348(8) -0.2179(9) 0.2439(7) 0.0514(19) Uani 1 1 d .
H8 H 0.5383 -0.2567 0.2681 0.062 Uiso 1 1 calc R

loop_
_atom_site_aniso_label
_atom_site_aniso_U_11
_atom_site_aniso_U_22
_atom_site_aniso_U_33
_atom_site_aniso_U_23
_atom_site_aniso_U_13
_atom_site_aniso_U_12
P1 0.0331(11) 0.0327(11) 0.0449(12) -0.0041(7) 0.0143(8) -0.0036(6)
S1 0.0533(12) 0.0409(12) 0.0585(14) -0.0058(8) 0.0306(10) -0.0130(8)
S2 0.0433(12) 0.0552(14) 0.0839(17) 0.0126(11) 0.0114(11) -0.0001(8)
C1 0.034(3) 0.035(4) 0.037(4) -0.007(2) 0.004(3) -0.004(2)
C2 0.029(3) 0.029(3) 0.047(4) 0.004(3) 0.007(3) 0.000(2)
C3 0.051(4) 0.023(3) 0.060(4) 0.004(3) 0.007(3) -0.011(3)
C4 0.038(3) 0.042(4) 0.053(4) 0.001(3) 0.008(3) -0.007(3)
C5 0.032(3) 0.039(4) 0.040(3) 0.003(3) 0.000(3) 0.004(3)
C6 0.036(3) 0.031(3) 0.019(3) 0.010(2) -0.002(2) 0.013(2)
C7 0.044(4) 0.040(4) 0.053(4) 0.007(3) 0.014(3) 0.015(3)
C8 0.041(4) 0.051(4) 0.054(4) 0.003(3) -0.002(3) 0.000(3)

loop_
_atom_type_symbol
_atom_type_description
_atom_type_scat_dispersion_real
_atom_type_scat_dispersion_imag
_atom_type_scat_source
C C 0.0033 0.0016 'International Tables Vol C Tables 4.2.6.8 and 6.1.1.4'
H H 0.0000 0.0000 'International Tables Vol C Tables 4.2.6.8 and 6.1.1.4'
S S 0.1246 0.1234 'International Tables Vol C Tables 4.2.6.8 and 6.1.1.4'
P P 0.1023 0.0942 'International Tables Vol C Tables 4.2.6.8 and 6.1.1.4'

loop_
_geom_angle_atom_site_label_1
_geom_angle_atom_site_label_2
_geom_angle_atom_site_label_3
_geom_angle
_geom_angle_site_symmetry_3
C1 P1 C5 104.6(3) .
C1 P1 P1 97.5(2) 3
C5 P1 P1 98.7(2) 3
C4 S1 C1 91.8(3) .
C8 S2 C5 93.0(4) .
C2 C1 S1 110.6(5) .
C2 C1 P1 122.0(5) .
S1 C1 P1 127.3(4) .
C1 C2 C3 110.3(6) .
C1 C2 H2 124.8 .
C3 C2 H2 124.8 .
C4 C3 C2 113.4(6) .
C4 C3 H3 123.3 .
C2 C3 H3 123.3 .
C3 C4 S1 113.8(5) .
C3 C4 H4 123.1 .
S1 C4 H4 123.1 .
C6 C5 S2 114.9(4) .
C6 C5 P1 119.2(4) .
S2 C5 P1 125.8(4) .
C7 C6 C5 100.4(5) .
C7 C6 H6 129.8 .
C5 C6 H6 129.8 .
C8 C7 C6 116.2(6) .
C8 C7 H7 121.9 .
C6 C7 H7 121.9 .
C7 C8 S2 114.9(5) .
C7 C8 H8 122.6 .
S2 C8 H8 122.6 .

loop_
_geom_bond_atom_site_label_1
_geom_bond_atom_site_label_2
_geom_bond_distance
_geom_bond_site_symmetry_2
P1 C1 1.822(7) .
P1 C5 1.822(6) .
P1 P1 2.241(3) 3
S1 C4 1.692(7) .
S1 C1 1.707(6) .
S2 C8 1.644(8) .
S2 C5 1.715(6) .
C1 C2 1.416(9) .
C2 C3 1.426(10) .
C2 H2 0.9500 .
C3 C4 1.313(10) .
C3 H3 0.9500 .
C4 H4 0.9500 .
C5 C6 1.540(8) .
C6 C7 1.532(8) .
C6 H6 0.9500 .
C7 C8 1.373(10) .
C7 H7 0.9500 .
C8 H8 0.9500 .
